data_1550651
loop_
_publ_author_name
'Wu, Kui'
'Chu, Yu'
'Yang, Zhihua'
'Pan, Shilie'

_publ_section_title
;
 Concurrently wide bandgaps and good nonlinear optical responses in
 A2SrMIVS4 (A = Li, Na; MIV = Ge, Sn) as new potential infrared nonlinear
 optical materials
;
_journal_name_full 'Chemical Science'
_journal_paper_doi 10.1039/C9SC00028C
_journal_year 2019
_chemical_formula_sum 'Ge Li2 S4 Sr'
_chemical_formula_weight 302.33
_chemical_name_systematic
; 
 ? 
;
_space_group_IT_number 121
_symmetry_cell_setting tetragonal
_symmetry_space_group_name_Hall 'I -4 2'
_symmetry_space_group_name_H-M 'I -4 2 m'
_atom_sites_solution_primary direct
_atom_sites_solution_secondary difmap
_audit_creation_method SHELXL-97
_audit_update_record
;
2018-12-31 deposited with the CCDC.    2019-02-25 downloaded from the CCDC.
;
_cell_angle_alpha 90.00
_cell_angle_beta 90.00
_cell_angle_gamma 90.00
_cell_formula_units_Z 2
_cell_length_a 6.5420(15)
_cell_length_b 6.5420(15)
_cell_length_c 7.751(3)
_cell_measurement_reflns_used 795
_cell_measurement_temperature 293(2)
_cell_measurement_theta_max 27.45
_cell_measurement_theta_min 4.08
_cell_volume 331.73(17)
_computing_cell_refinement 'Bruker SMART'
_computing_data_collection 'Bruker SMART'
_computing_data_reduction 'Bruker SAINT'
_computing_molecular_graphics 'Bruker SHELXTL'
_computing_publication_material 'Bruker SHELXTL'
_computing_structure_refinement 'Bruker SHELXTL'
_computing_structure_solution 'Bruker SHELXTL'
_diffrn_ambient_temperature 293(2)
_diffrn_measured_fraction_theta_full 1.000
_diffrn_measured_fraction_theta_max 1.000
_diffrn_measurement_device_type 'CCD area detector'
_diffrn_measurement_method 'phi and omega scans'
_diffrn_radiation_monochromator graphite
_diffrn_radiation_source 'fine-focus sealed tube'
_diffrn_radiation_type MoK\a
_diffrn_radiation_wavelength 0.71073
_diffrn_reflns_av_R_equivalents 0.0226
_diffrn_reflns_av_sigmaI/netI 0.0331
_diffrn_reflns_limit_h_max 7
_diffrn_reflns_limit_h_min -5
_diffrn_reflns_limit_k_max 6
_diffrn_reflns_limit_k_min -7
_diffrn_reflns_limit_l_max 9
_diffrn_reflns_limit_l_min -9
_diffrn_reflns_number 818
_diffrn_reflns_theta_full 24.86
_diffrn_reflns_theta_max 24.86
_diffrn_reflns_theta_min 4.08
_exptl_absorpt_coefficient_mu 13.694
_exptl_absorpt_correction_T_max 0.7455
_exptl_absorpt_correction_T_min 0.5230
_exptl_absorpt_correction_type multi-scan
_exptl_absorpt_process_details SADABS
_exptl_crystal_colour colorless
_exptl_crystal_density_diffrn 3.027
_exptl_crystal_density_method 'not measured'
_exptl_crystal_description block
_exptl_crystal_F_000 280
_exptl_crystal_size_max 0.214
_exptl_crystal_size_mid 0.187
_exptl_crystal_size_min 0.127
_refine_diff_density_max 0.346
_refine_diff_density_min -1.392
_refine_diff_density_rms 0.198
_refine_ls_abs_structure_details 'Flack H D (1983), Acta Cryst. A39, 876-881'
_refine_ls_abs_structure_Flack 0.04(3)
_refine_ls_extinction_method none
_refine_ls_goodness_of_fit_ref 1.295
_refine_ls_matrix_type full
_refine_ls_number_parameters 14
_refine_ls_number_reflns 166
_refine_ls_number_restraints 0
_refine_ls_restrained_S_all 1.295
_refine_ls_R_factor_all 0.0225
_refine_ls_R_factor_gt 0.0225
_refine_ls_shift/su_max 0.000
_refine_ls_shift/su_mean 0.000
_refine_ls_structure_factor_coef Fsqd
_refine_ls_weighting_details 'calc w=1/[\s^2^(Fo^2^)+(0.0251P)^2^+0.0000P] where P=(Fo^2^+2Fc^2^)/3'
_refine_ls_weighting_scheme calc
_refine_ls_wR_factor_gt 0.0563
_refine_ls_wR_factor_ref 0.0563
_reflns_number_gt 164
_reflns_number_total 166
_reflns_threshold_expression >2sigma(I)
_cod_data_source_file c9sc00028c2.cif
_cod_data_source_block 1_CCDC1
_cod_depositor_comments
;
The following automatic conversions were performed:

'_symmetry_cell_setting' value 'Tetragonal' changed to 'tetragonal'
according to
/home/data/users/saulius/crontab/automatic-downloads/rss-feeds/RSC/lib/dictionaries/cif_core.dic
dictionary named 'cif_core.dic' version 2.4.2 from 2011-04-26.

Automatic conversion script
Id: cif_fix_values 4973 2017-02-22 13:04:09Z antanas 
;
_cod_original_sg_symbol_H-M I-42m
_cod_database_code 1550651

loop_
_symmetry_equiv_pos_as_xyz
'x, y, z'
'y, -x, -z'
'-x, -y, z'
'-y, x, -z'
'x, -y, -z'
'-y, -x, z'
'-x, y, -z'
'y, x, z'
'x+1/2, y+1/2, z+1/2'
'y+1/2, -x+1/2, -z+1/2'
'-x+1/2, -y+1/2, z+1/2'
'-y+1/2, x+1/2, -z+1/2'
'x+1/2, -y+1/2, -z+1/2'
'-y+1/2, -x+1/2, z+1/2'
'-x+1/2, y+1/2, -z+1/2'
'y+1/2, x+1/2, z+1/2'

loop_
_atom_site_label
_atom_site_type_symbol
_atom_site_fract_x
_atom_site_fract_y
_atom_site_fract_z
_atom_site_U_iso_or_equiv
_atom_site_adp_type
_atom_site_occupancy
_atom_site_symmetry_multiplicity
_atom_site_calc_flag
_atom_site_refinement_flags
Ge1 Ge 0.0000 1.0000 0.5000 0.0064(4) Uani 1 8 d S
S1 S 0.19565(18) 0.80435(18) 0.33770(18) 0.0093(4) Uani 1 2 d S
Sr1 Sr 0.0000 1.0000 0.0000 0.0097(4) Uani 1 8 d S
Li1 Li 0.0000 0.5000 0.2500 0.024(4) Uani 1 4 d S

loop_
_atom_site_aniso_label
_atom_site_aniso_U_11
_atom_site_aniso_U_22
_atom_site_aniso_U_33
_atom_site_aniso_U_23
_atom_site_aniso_U_13
_atom_site_aniso_U_12
Ge1 0.0068(4) 0.0068(4) 0.0058(6) 0.000 0.000 0.000
S1 0.0088(5) 0.0088(5) 0.0104(6) -0.0011(6) 0.0011(6) 0.0029(7)
Sr1 0.0102(4) 0.0102(4) 0.0086(6) 0.000 0.000 0.000
Li1 0.024(6) 0.024(6) 0.023(9) 0.000 0.000 0.000

loop_
_atom_type_symbol
_atom_type_description
_atom_type_scat_dispersion_real
_atom_type_scat_dispersion_imag
_atom_type_scat_source
Ge Ge 0.1547 1.8001 'International Tables Vol C Tables 4.2.6.8 and 6.1.1.4'
Li Li -0.0003 0.0001 'International Tables Vol C Tables 4.2.6.8 and 6.1.1.4'
S S 0.1246 0.1234 'International Tables Vol C Tables 4.2.6.8 and 6.1.1.4'
Sr Sr -1.5307 3.2498 'International Tables Vol C Tables 4.2.6.8 and 6.1.1.4'

loop_
_geom_angle_atom_site_label_1
_geom_angle_atom_site_label_2
_geom_angle_atom_site_label_3
_geom_angle
_geom_angle_site_symmetry_1
_geom_angle_site_symmetry_3
S1 Ge1 S1 109.01(4) 4_666 3_575
S1 Ge1 S1 110.40(8) 4_666 2_466
S1 Ge1 S1 109.01(4) 3_575 2_466
S1 Ge1 S1 109.01(4) 4_666 .
S1 Ge1 S1 110.40(8) 3_575 .
S1 Ge1 S1 109.01(4) 2_466 .
Ge1 S1 Li1 108.98(4) . .
Ge1 S1 Li1 108.98(4) . 13_565
Li1 S1 Li1 139.84(6) . 13_565
Ge1 S1 Sr1 121.13(6) . 9_545
Li1 S1 Sr1 85.77(4) . 9_545
Li1 S1 Sr1 85.77(4) 13_565 9_545
Ge1 S1 Sr1 90.13(6) . .
Li1 S1 Sr1 83.63(4) . .
Li1 S1 Sr1 83.63(4) 13_565 .
Sr1 S1 Sr1 148.74(5) 9_545 .
S1 Sr1 S1 131.85(6) 10_465 12
S1 Sr1 S1 99.58(2) 10_465 11_564
S1 Sr1 S1 99.58(2) 12 11_564
S1 Sr1 S1 99.58(2) 10_465 9_454
S1 Sr1 S1 99.58(2) 12 9_454
S1 Sr1 S1 131.85(6) 11_564 9_454
S1 Sr1 S1 148.74(5) 10_465 2_465
S1 Sr1 S1 79.41(3) 12 2_465
S1 Sr1 S1 70.397(19) 11_564 2_465
S1 Sr1 S1 70.397(19) 9_454 2_465
S1 Sr1 S1 70.397(19) 10_465 3_575
S1 Sr1 S1 70.397(19) 12 3_575
S1 Sr1 S1 148.74(5) 11_564 3_575
S1 Sr1 S1 79.41(3) 9_454 3_575
S1 Sr1 S1 132.57(4) 2_465 3_575
S1 Sr1 S1 70.397(19) 10_465 .
S1 Sr1 S1 70.397(19) 12 .
S1 Sr1 S1 79.41(3) 11_564 .
S1 Sr1 S1 148.74(5) 9_454 .
S1 Sr1 S1 132.57(4) 2_465 .
S1 Sr1 S1 69.33(6) 3_575 .
S1 Sr1 S1 79.41(3) 10_465 4_665
S1 Sr1 S1 148.74(5) 12 4_665
S1 Sr1 S1 70.397(19) 11_564 4_665
S1 Sr1 S1 70.397(19) 9_454 4_665
S1 Sr1 S1 69.33(6) 2_465 4_665
S1 Sr1 S1 132.57(4) 3_575 4_665
S1 Sr1 S1 132.57(4) . 4_665
S1 Sr1 Li1 40.239(10) 10_465 13_565
S1 Sr1 Li1 110.34(3) 12 13_565
S1 Sr1 Li1 69.66(3) 11_564 13_565
S1 Sr1 Li1 139.761(10) 9_454 13_565
S1 Sr1 Li1 139.928(10) 2_465 13_565
S1 Sr1 Li1 85.80(3) 3_575 13_565
S1 Sr1 Li1 40.072(10) . 13_565
S1 Sr1 Li1 94.20(3) 4_665 13_565
S1 Sr1 Li1 139.761(10) 10_465 5_565
S1 Sr1 Li1 69.66(3) 12 5_565
S1 Sr1 Li1 40.239(10) 11_564 5_565
S1 Sr1 Li1 110.34(3) 9_454 5_565
S1 Sr1 Li1 40.072(10) 2_465 5_565
S1 Sr1 Li1 139.928(10) 3_575 5_565
S1 Sr1 Li1 94.20(3) . 5_565
S1 Sr1 Li1 85.80(3) 4_665 5_565
Li1 Sr1 Li1 105.057(10) 13_565 5_565
S1 Sr1 Li1 40.239(10) 10_465 1_565
S1 Sr1 Li1 110.34(3) 12 1_565
S1 Sr1 Li1 139.761(10) 11_564 1_565
S1 Sr1 Li1 69.66(3) 9_454 1_565
S1 Sr1 Li1 139.928(10) 2_465 1_565
S1 Sr1 Li1 40.072(10) 3_575 1_565
S1 Sr1 Li1 85.80(3) . 1_565
S1 Sr1 Li1 94.20(3) 4_665 1_565
Li1 Sr1 Li1 74.943(10) 13_565 1_565
Li1 Sr1 Li1 180.0 5_565 1_565
S1 Sr1 Li1 139.761(10) 10_465 9_454
S1 Sr1 Li1 69.66(3) 12 9_454
S1 Sr1 Li1 110.34(3) 11_564 9_454
S1 Sr1 Li1 40.239(10) 9_454 9_454
S1 Sr1 Li1 40.072(10) 2_465 9_454
S1 Sr1 Li1 94.20(3) 3_575 9_454
S1 Sr1 Li1 139.928(10) . 9_454
S1 Sr1 Li1 85.80(3) 4_665 9_454
Li1 Sr1 Li1 180.0 13_565 9_454
Li1 Sr1 Li1 74.943(10) 5_565 9_454
Li1 Sr1 Li1 105.057(10) 1_565 9_454
S1 Li1 S1 147.95(6) . 3_565
S1 Li1 S1 94.370(17) . 12
S1 Li1 S1 94.370(17) 3_565 12
S1 Li1 S1 94.370(17) . 10_455
S1 Li1 S1 94.370(17) 3_565 10_455
S1 Li1 S1 147.95(6) 12 10_455
S1 Li1 Sr1 54.00(4) . 9_545
S1 Li1 Sr1 107.85(3) 3_565 9_545
S1 Li1 Sr1 146.75(3) 12 9_545
S1 Li1 Sr1 56.30(4) 10_455 9_545
S1 Li1 Sr1 146.75(3) . 1_545
S1 Li1 Sr1 56.30(4) 3_565 1_545
S1 Li1 Sr1 107.85(3) 12 1_545
S1 Li1 Sr1 54.00(4) 10_455 1_545
Sr1 Li1 Sr1 105.057(10) 9_545 1_545
S1 Li1 Sr1 56.30(4) . .
S1 Li1 Sr1 146.75(3) 3_565 .
S1 Li1 Sr1 54.00(4) 12 .
S1 Li1 Sr1 107.85(3) 10_455 .
Sr1 Li1 Sr1 105.057(10) 9_545 .
Sr1 Li1 Sr1 118.71(2) 1_545 .
S1 Li1 Sr1 107.85(3) . 9_445
S1 Li1 Sr1 54.00(4) 3_565 9_445
S1 Li1 Sr1 56.30(4) 12 9_445
S1 Li1 Sr1 146.75(3) 10_455 9_445
Sr1 Li1 Sr1 118.71(2) 9_545 9_445
Sr1 Li1 Sr1 105.057(10) 1_545 9_445
Sr1 Li1 Sr1 105.057(10) . 9_445

loop_
_geom_bond_atom_site_label_1
_geom_bond_atom_site_label_2
_geom_bond_distance
_geom_bond_site_symmetry_2
Ge1 S1 2.2043(16) 4_666
Ge1 S1 2.2043(16) 3_575
Ge1 S1 2.2043(16) 2_466
Ge1 S1 2.2043(16) .
S1 Li1 2.4627(7) .
S1 Li1 2.4627(7) 13_565
S1 Sr1 3.0840(17) 9_545
S1 Sr1 3.1824(17) .
Sr1 S1 3.0840(17) 10_465
Sr1 S1 3.0840(17) 12
Sr1 S1 3.0840(17) 11_564
Sr1 S1 3.0840(17) 9_454
Sr1 S1 3.1824(17) 2_465
Sr1 S1 3.1824(17) 3_575
Sr1 S1 3.1824(17) 4_665
Sr1 Li1 3.8019(8) 13_565
Sr1 Li1 3.8019(8) 5_565
Sr1 Li1 3.8019(8) 1_565
Sr1 Li1 3.8019(7) 9_454
Li1 S1 2.4627(7) 3_565
Li1 S1 2.4627(7) 12
Li1 S1 2.4627(7) 10_455
Li1 Sr1 3.8019(8) 9_545
Li1 Sr1 3.8019(8) 1_545
Li1 Sr1 3.8019(7) 9_445

loop_
_geom_torsion_atom_site_label_1
_geom_torsion_atom_site_label_2
_geom_torsion_atom_site_label_3
_geom_torsion_atom_site_label_4
_geom_torsion
_geom_torsion_site_symmetry_1
_geom_torsion_site_symmetry_4
S1 Ge1 S1 Li1 156.98(8) 4_666 .
S1 Ge1 S1 Li1 -83.31(5) 3_575 .
S1 Ge1 S1 Li1 36.40(3) 2_466 .
S1 Ge1 S1 Li1 -36.40(3) 4_666 13_565
S1 Ge1 S1 Li1 83.31(5) 3_575 13_565
S1 Ge1 S1 Li1 -156.98(8) 2_466 13_565
S1 Ge1 S1 Sr1 60.29(3) 4_666 9_545
S1 Ge1 S1 Sr1 180.0 3_575 9_545
S1 Ge1 S1 Sr1 -60.29(3) 2_466 9_545
S1 Ge1 S1 Sr1 -119.71(3) 4_666 .
S1 Ge1 S1 Sr1 0.0 3_575 .
S1 Ge1 S1 Sr1 119.71(3) 2_466 .
Ge1 S1 Sr1 S1 75.74(3) . 10_465
Li1 S1 Sr1 S1 -175.17(6) . 10_465
Li1 S1 Sr1 S1 -33.342(13) 13_565 10_465
Sr1 S1 Sr1 S1 -104.26(3) 9_545 10_465
Ge1 S1 Sr1 S1 -75.74(3) . 12
Li1 S1 Sr1 S1 33.342(13) . 12
Li1 S1 Sr1 S1 175.17(6) 13_565 12
Sr1 S1 Sr1 S1 104.26(3) 9_545 12
Ge1 S1 Sr1 S1 180.0 . 11_564
Li1 S1 Sr1 S1 -70.92(3) . 11_564
Li1 S1 Sr1 S1 70.92(3) 13_565 11_564
Sr1 S1 Sr1 S1 0.0 9_545 11_564
Ge1 S1 Sr1 S1 0.0 . 9_454
Li1 S1 Sr1 S1 109.08(3) . 9_454
Li1 S1 Sr1 S1 -109.08(3) 13_565 9_454
Sr1 S1 Sr1 S1 180.0 9_545 9_454
Ge1 S1 Sr1 S1 -129.437(10) . 2_465
Li1 S1 Sr1 S1 -20.35(2) . 2_465
Li1 S1 Sr1 S1 121.48(4) 13_565 2_465
Sr1 S1 Sr1 S1 50.56(10) 9_545 2_465
Ge1 S1 Sr1 S1 0.0 . 3_575
Li1 S1 Sr1 S1 109.08(3) . 3_575
Li1 S1 Sr1 S1 -109.08(3) 13_565 3_575
Sr1 S1 Sr1 S1 180.0 9_545 3_575
Ge1 S1 Sr1 S1 129.437(10) . 4_665
Li1 S1 Sr1 S1 -121.48(4) . 4_665
Li1 S1 Sr1 S1 20.35(2) 13_565 4_665
Sr1 S1 Sr1 S1 -50.56(10) 9_545 4_665
Ge1 S1 Sr1 Li1 109.08(3) . 13_565
Li1 S1 Sr1 Li1 -141.83(6) . 13_565
Sr1 S1 Sr1 Li1 -70.92(3) 9_545 13_565
Ge1 S1 Sr1 Li1 -142.41(3) . 5_565
Li1 S1 Sr1 Li1 -33.33(3) . 5_565
Li1 S1 Sr1 Li1 108.51(3) 13_565 5_565
Sr1 S1 Sr1 Li1 37.59(8) 9_545 5_565
Ge1 S1 Sr1 Li1 37.59(3) . 1_565
Li1 S1 Sr1 Li1 146.67(3) . 1_565
Li1 S1 Sr1 Li1 -71.49(3) 13_565 1_565
Sr1 S1 Sr1 Li1 -142.41(8) 9_545 1_565
Ge1 S1 Sr1 Li1 -70.92(3) . 9_454
Li1 S1 Sr1 Li1 38.17(6) . 9_454
Li1 S1 Sr1 Li1 180.0 13_565 9_454
Sr1 S1 Sr1 Li1 109.08(3) 9_545 9_454
Ge1 S1 Li1 S1 -58.05(5) . 3_565
Li1 S1 Li1 S1 141.78(11) 13_565 3_565
Sr1 S1 Li1 S1 63.46(2) 9_545 3_565
Sr1 S1 Li1 S1 -146.00(3) . 3_565
Ge1 S1 Li1 S1 47.38(3) . 12
Li1 S1 Li1 S1 -112.79(13) 13_565 12
Sr1 S1 Li1 S1 168.89(5) 9_545 12
Sr1 S1 Li1 S1 -40.57(4) . 12
Ge1 S1 Li1 S1 -163.49(7) . 10_455
Li1 S1 Li1 S1 36.34(10) 13_565 10_455
Sr1 S1 Li1 S1 -41.971(18) 9_545 10_455
Sr1 S1 Li1 S1 108.57(5) . 10_455
Ge1 S1 Li1 Sr1 -121.51(7) . 9_545
Li1 S1 Li1 Sr1 78.32(10) 13_565 9_545
Sr1 S1 Li1 Sr1 150.54(4) . 9_545
Ge1 S1 Li1 Sr1 180.0 . 1_545
Li1 S1 Li1 Sr1 19.83(15) 13_565 1_545
Sr1 S1 Li1 Sr1 -58.49(7) 9_545 1_545
Sr1 S1 Li1 Sr1 92.06(7) . 1_545
Ge1 S1 Li1 Sr1 87.94(6) . .
Li1 S1 Li1 Sr1 -72.23(10) 13_565 .
Sr1 S1 Li1 Sr1 -150.54(4) 9_545 .
Ge1 S1 Li1 Sr1 -8.56(7) . 9_445
Li1 S1 Li1 Sr1 -168.73(9) 13_565 9_445
Sr1 S1 Li1 Sr1 112.95(3) 9_545 9_445
Sr1 S1 Li1 Sr1 -96.50(3) . 9_445
S1 Sr1 Li1 S1 4.85(6) 10_465 .
S1 Sr1 Li1 S1 -126.72(2) 12 .
S1 Sr1 Li1 S1 97.82(3) 11_564 .
S1 Sr1 Li1 S1 -130.61(8) 9_454 .
S1 Sr1 Li1 S1 165.12(2) 2_465 .
S1 Sr1 Li1 S1 -62.45(6) 3_575 .
S1 Sr1 Li1 S1 102.67(8) 4_665 .
Li1 Sr1 Li1 S1 24.33(4) 13_565 .
Li1 Sr1 Li1 S1 141.34(4) 5_565 .
Li1 Sr1 Li1 S1 -38.66(4) 1_565 .
Li1 Sr1 Li1 S1 -155.67(4) 9_454 .
S1 Sr1 Li1 S1 152.08(6) 10_465 3_565
S1 Sr1 Li1 S1 20.51(9) 12 3_565
S1 Sr1 Li1 S1 -114.95(7) 11_564 3_565
S1 Sr1 Li1 S1 16.63(6) 9_454 3_565
S1 Sr1 Li1 S1 -47.65(6) 2_465 3_565
S1 Sr1 Li1 S1 84.79(7) 3_575 3_565
S1 Sr1 Li1 S1 147.23(7) . 3_565
S1 Sr1 Li1 S1 -110.10(8) 4_665 3_565
Li1 Sr1 Li1 S1 171.56(6) 13_565 3_565
Li1 Sr1 Li1 S1 -71.43(6) 5_565 3_565
Li1 Sr1 Li1 S1 108.57(6) 1_565 3_565
Li1 Sr1 Li1 S1 -8.44(6) 9_454 3_565
S1 Sr1 Li1 S1 131.57(6) 10_465 12
S1 Sr1 Li1 S1 -135.46(2) 11_564 12
S1 Sr1 Li1 S1 -3.88(8) 9_454 12
S1 Sr1 Li1 S1 -68.16(3) 2_465 12
S1 Sr1 Li1 S1 64.28(5) 3_575 12
S1 Sr1 Li1 S1 126.72(2) . 12
S1 Sr1 Li1 S1 -130.61(8) 4_665 12
Li1 Sr1 Li1 S1 151.05(4) 13_565 12
Li1 Sr1 Li1 S1 -91.94(4) 5_565 12
Li1 Sr1 Li1 S1 88.06(4) 1_565 12
Li1 Sr1 Li1 S1 -28.95(4) 9_454 12
S1 Sr1 Li1 S1 -78.34(4) 10_465 10_455
S1 Sr1 Li1 S1 150.09(6) 12 10_455
S1 Sr1 Li1 S1 14.63(5) 11_564 10_455
S1 Sr1 Li1 S1 146.20(5) 9_454 10_455
S1 Sr1 Li1 S1 81.93(4) 2_465 10_455
S1 Sr1 Li1 S1 -145.64(5) 3_575 10_455
S1 Sr1 Li1 S1 -83.19(5) . 10_455
S1 Sr1 Li1 S1 19.48(6) 4_665 10_455
Li1 Sr1 Li1 S1 -58.86(4) 13_565 10_455
Li1 Sr1 Li1 S1 58.14(4) 5_565 10_455
Li1 Sr1 Li1 S1 -121.86(4) 1_565 10_455
Li1 Sr1 Li1 S1 121.14(4) 9_454 10_455
S1 Sr1 Li1 Sr1 -19.479(18) 10_465 9_545
S1 Sr1 Li1 Sr1 -151.05(4) 12 9_545
S1 Sr1 Li1 Sr1 73.49(3) 11_564 9_545
S1 Sr1 Li1 Sr1 -154.93(4) 9_454 9_545
S1 Sr1 Li1 Sr1 140.790(17) 2_465 9_545
S1 Sr1 Li1 Sr1 -86.78(2) 3_575 9_545
S1 Sr1 Li1 Sr1 -24.33(4) . 9_545
S1 Sr1 Li1 Sr1 78.34(4) 4_665 9_545
Li1 Sr1 Li1 Sr1 0.0 13_565 9_545
Li1 Sr1 Li1 Sr1 117.007(8) 5_565 9_545
Li1 Sr1 Li1 Sr1 -62.993(8) 1_565 9_545
Li1 Sr1 Li1 Sr1 180.0 9_454 9_545
S1 Sr1 Li1 Sr1 -136.49(2) 10_465 1_545
S1 Sr1 Li1 Sr1 91.94(4) 12 1_545
S1 Sr1 Li1 Sr1 -43.51(2) 11_564 1_545
S1 Sr1 Li1 Sr1 88.06(4) 9_454 1_545
S1 Sr1 Li1 Sr1 23.783(18) 2_465 1_545
S1 Sr1 Li1 Sr1 156.217(18) 3_575 1_545
S1 Sr1 Li1 Sr1 -141.34(4) . 1_545
S1 Sr1 Li1 Sr1 -38.66(4) 4_665 1_545
Li1 Sr1 Li1 Sr1 -117.007(8) 13_565 1_545
Li1 Sr1 Li1 Sr1 0.0 5_565 1_545
Li1 Sr1 Li1 Sr1 180.0 1_565 1_545
Li1 Sr1 Li1 Sr1 62.993(8) 9_454 1_545
S1 Sr1 Li1 Sr1 106.51(3) 10_465 9_445
S1 Sr1 Li1 Sr1 -25.07(4) 12 9_445
S1 Sr1 Li1 Sr1 -160.521(18) 11_564 9_445
S1 Sr1 Li1 Sr1 -28.95(4) 9_454 9_445
S1 Sr1 Li1 Sr1 -93.22(2) 2_465 9_445
S1 Sr1 Li1 Sr1 39.210(17) 3_575 9_445
S1 Sr1 Li1 Sr1 101.66(4) . 9_445
S1 Sr1 Li1 Sr1 -155.67(4) 4_665 9_445
Li1 Sr1 Li1 Sr1 125.986(16) 13_565 9_445
Li1 Sr1 Li1 Sr1 -117.007(8) 5_565 9_445
Li1 Sr1 Li1 Sr1 62.993(8) 1_565 9_445
Li1 Sr1 Li1 Sr1 -54.014(15) 9_454 9_445
